data_2218843
loop_
_publ_author_name
'Jayabharathi, J.'
'Thangamani, A.'
'Balamurugan, S.'
'Thiruvalluvar, A.'
'Linden, A.'

_publ_section_title
;
 <i>t</i>-3-Benzyl-<i>r</i>-2,<i>c</i>-6-bis(4-methoxyphenyl)piperidin-4-one
 oxime
;
_journal_coeditor_code WN2266
_journal_issue 7
_journal_name_full 'Acta Crystallographica Section E'
_journal_page_first o1211
_journal_paper_doi 10.1107/S1600536808016449
_journal_volume 64
_journal_year 2008
_chemical_formula_iupac 'C26 H28 N2 O3'
_chemical_formula_moiety 'C26 H28 N2 O3'
_chemical_formula_structural 'C26 H28 N2 O3'
_chemical_formula_sum 'C26 H28 N2 O3'
_chemical_formula_weight 416.50
_chemical_melting_point 460
_chemical_name_common 'piperidin-4-one Oxime'
_chemical_name_systematic
;
t-3-Benzyl-r-2,c-6-bis(4-methoxyphenyl)piperidin-4-one oxime
;
_space_group_IT_number 61
_symmetry_cell_setting orthorhombic
_symmetry_space_group_name_Hall '-P 2ac 2ab'
_symmetry_space_group_name_H-M 'P b c a'
_atom_sites_solution_hydrogens geom
_atom_sites_solution_primary direct
_atom_sites_solution_secondary difmap
_cell_angle_alpha 90
_cell_angle_beta 90
_cell_angle_gamma 90
_cell_formula_units_Z 8
_cell_length_a 10.2472(4)
_cell_length_b 11.2723(4)
_cell_length_c 38.4188(15)
_cell_measurement_reflns_used 4402
_cell_measurement_temperature 160.0(10)
_cell_measurement_theta_max 25.0
_cell_measurement_theta_min 2.0
_cell_volume 4437.7(3)
_computing_cell_refinement 'DENZO-SMN (Otwinowski & Minor, 1997)'
_computing_data_collection 'COLLECT (Nonius, 2000)'
_computing_data_reduction 'DENZO-SMN and SCALEPACK (Otwinowski & Minor, 1997)'
_computing_molecular_graphics 'ORTEP-3 (Farrugia, 1997)'
_computing_publication_material 'PLATON (Spek, 2003)'
_computing_structure_refinement 'SHELXL97 (Sheldrick, 2008)'
_computing_structure_solution 'SHELXS97 (Sheldrick, 2008)'
_diffrn_ambient_temperature 160.0(10)
_diffrn_detector_area_resol_mean 9
_diffrn_measured_fraction_theta_full 0.996
_diffrn_measured_fraction_theta_max 0.996
_diffrn_measurement_device_type 'Nonius KappaCCD area-detector'
_diffrn_measurement_method '\f and \w scans with \k offsets'
_diffrn_radiation_monochromator 'horizontally mounted graphite crystal'
_diffrn_radiation_source 'Nonius FR590 sealed tube generator'
_diffrn_radiation_type 'Mo K\a'
_diffrn_radiation_wavelength 0.71073
_diffrn_reflns_av_R_equivalents 0.0920
_diffrn_reflns_av_sigmaI/netI 0.0912
_diffrn_reflns_limit_h_max 12
_diffrn_reflns_limit_h_min -12
_diffrn_reflns_limit_k_max 13
_diffrn_reflns_limit_k_min -13
_diffrn_reflns_limit_l_max 45
_diffrn_reflns_limit_l_min -45
_diffrn_reflns_number 36542
_diffrn_reflns_theta_full 25.03
_diffrn_reflns_theta_max 25.03
_diffrn_reflns_theta_min 3.12
_diffrn_standards_decay_% 0
_diffrn_standards_number 0
_exptl_absorpt_coefficient_mu 0.082
_exptl_absorpt_correction_type none
_exptl_crystal_colour colourless
_exptl_crystal_density_diffrn 1.247
_exptl_crystal_density_method 'not measured'
_exptl_crystal_description tablet
_exptl_crystal_F_000 1776
_exptl_crystal_size_max 0.25
_exptl_crystal_size_mid 0.13
_exptl_crystal_size_min 0.10
_refine_diff_density_max 0.878
_refine_diff_density_min -0.754
_refine_ls_extinction_coef 0.036(3)
_refine_ls_extinction_expression Fc^*^=kFc[1+0.001xFc^2^\l^3^/sin(2\q)]^-1/4^
_refine_ls_extinction_method 'SHELXL97 (Sheldrick, 2008)'
_refine_ls_goodness_of_fit_ref 1.083
_refine_ls_hydrogen_treatment mixed
_refine_ls_matrix_type full
_refine_ls_number_parameters 286
_refine_ls_number_reflns 3910
_refine_ls_number_restraints 0
_refine_ls_restrained_S_all 1.083
_refine_ls_R_factor_all 0.1356
_refine_ls_R_factor_gt 0.0703
_refine_ls_shift/su_max_lt 0.001
_refine_ls_shift/su_mean 0.000
_refine_ls_structure_factor_coef Fsqd
_refine_ls_weighting_details 'calc w=1/[\s^2^(Fo^2^)+(0.1121P)^2^] where P=(Fo^2^+2Fc^2^)/3'
_refine_ls_weighting_scheme calc
_refine_ls_wR_factor_gt 0.1430
_refine_ls_wR_factor_ref 0.2109
_reflns_number_gt 2305
_reflns_number_total 3910
_reflns_threshold_expression I>2\s(I)
_cod_data_source_file wn2266.cif
_cod_data_source_block I
_cod_database_code 2218843
_cod_database_fobs_code 2218843

loop_
_symmetry_equiv_pos_site_id
_symmetry_equiv_pos_as_xyz
1 x,y,z
2 1/2-x,-y,1/2+z
3 1/2+x,1/2-y,-z
4 -x,1/2+y,1/2-z
5 -x,-y,-z
6 1/2+x,y,1/2-z
7 1/2-x,1/2+y,z
8 x,1/2-y,1/2+z

loop_
_atom_site_aniso_label
_atom_site_aniso_U_11
_atom_site_aniso_U_22
_atom_site_aniso_U_33
_atom_site_aniso_U_12
_atom_site_aniso_U_13
_atom_site_aniso_U_23
O2 0.0306(14) 0.0431(15) 0.0524(15) 0.0035(11) 0.0109(11) 0.0070(11)
O4 0.0371(14) 0.0361(14) 0.0425(14) 0.0086(11) 0.0105(11) 0.0036(11)
O6 0.0489(16) 0.0493(15) 0.0346(14) -0.0048(12) -0.0022(11) 0.0123(11)
N1 0.0307(16) 0.0346(16) 0.0281(15) 0.0018(13) 0.0001(13) 0.0027(12)
N4 0.0346(16) 0.0354(16) 0.0305(15) 0.0030(13) 0.0040(12) -0.0005(12)
C2 0.037(2) 0.0283(18) 0.0314(18) -0.0022(15) 0.0047(15) 0.0008(14)
C3 0.0315(18) 0.0288(18) 0.0301(17) -0.0003(14) 0.0031(15) 0.0009(14)
C4 0.0330(19) 0.033(2) 0.0284(18) 0.0013(16) 0.0000(14) -0.0007(15)
C5 0.033(2) 0.039(2) 0.0341(19) 0.0052(16) 0.0058(15) 0.0046(16)
C6 0.039(2) 0.0301(18) 0.0306(18) 0.0007(15) 0.0037(16) -0.0001(14)
C12 0.036(2) 0.060(3) 0.069(3) -0.002(2) 0.0122(19) 0.013(2)
C13 0.036(2) 0.0353(19) 0.0354(18) 0.0010(15) 0.0039(15) 0.0018(16)
C16 0.060(3) 0.058(2) 0.042(2) -0.006(2) 0.0018(19) 0.0152(19)
C21 0.0304(19) 0.0284(18) 0.0288(17) -0.0007(15) 0.0001(14) 0.0028(14)
C22 0.0282(19) 0.0326(19) 0.041(2) -0.0019(15) 0.0017(16) 0.0013(16)
C23 0.038(2) 0.0306(18) 0.038(2) 0.0013(17) 0.0023(16) 0.0003(15)
C24 0.030(2) 0.036(2) 0.0353(19) 0.0026(16) 0.0013(15) 0.0091(16)
C25 0.033(2) 0.034(2) 0.043(2) -0.0048(16) 0.0005(16) 0.0077(16)
C26 0.040(2) 0.0319(19) 0.0353(19) -0.0023(16) -0.0020(16) 0.0001(15)
C31 0.0357(19) 0.037(2) 0.0297(18) -0.0054(17) 0.0040(15) 0.0056(16)
C32 0.042(2) 0.053(2) 0.035(2) -0.0030(18) 0.0065(17) -0.0007(18)
C33 0.059(3) 0.071(3) 0.036(2) -0.017(2) 0.009(2) -0.007(2)
C34 0.058(3) 0.071(3) 0.042(2) -0.025(2) -0.010(2) 0.014(2)
C35 0.050(2) 0.050(2) 0.061(3) -0.005(2) -0.014(2) 0.021(2)
C36 0.047(2) 0.039(2) 0.044(2) -0.0003(18) 0.0009(18) 0.0073(17)
C61 0.0350(19) 0.0334(19) 0.0286(18) 0.0013(16) 0.0039(15) -0.0022(14)
C62 0.041(2) 0.049(2) 0.034(2) -0.0036(18) -0.0036(16) 0.0096(17)
C63 0.042(2) 0.044(2) 0.038(2) -0.0094(17) 0.0002(17) 0.0078(17)
C64 0.042(2) 0.036(2) 0.0270(19) 0.0054(16) 0.0016(16) 0.0046(15)
C65 0.045(2) 0.046(2) 0.035(2) -0.0027(18) -0.0090(17) 0.0028(17)
C66 0.041(2) 0.036(2) 0.036(2) -0.0047(16) -0.0010(16) 0.0016(16)

loop_
_atom_site_type_symbol
_atom_site_label
_atom_site_fract_x
_atom_site_fract_y
_atom_site_fract_z
_atom_site_U_iso_or_equiv
_atom_site_thermal_displace_type
_atom_site_occupancy
O O2 0.0668(2) 0.34156(19) 0.18566(6) 0.0420(8) Uani 1.000
O O4 0.9150(2) 0.03452(19) 0.09433(6) 0.0386(8) Uani 1.000
O O6 0.7048(2) 0.5478(2) -0.05739(5) 0.0443(9) Uani 1.000
N N1 0.5498(3) 0.2892(2) 0.08373(6) 0.0311(9) Uani 1.000
N N4 0.8055(2) 0.0468(2) 0.11664(6) 0.0335(9) Uani 1.000
C C2 0.5128(3) 0.1965(3) 0.10941(8) 0.0322(11) Uani 1.000
C C3 0.6286(3) 0.1719(3) 0.13407(8) 0.0301(10) Uani 1.000
C C4 0.7480(3) 0.1470(3) 0.11248(8) 0.0315(11) Uani 1.000
C C5 0.7802(3) 0.2386(3) 0.08540(8) 0.0354(11) Uani 1.000
C C6 0.6613(3) 0.2506(3) 0.06163(8) 0.0332(11) Uani 1.000
C C12 -0.0455(3) 0.2668(3) 0.18763(10) 0.0550(16) Uani 1.000
C C13 0.5957(3) 0.0740(3) 0.16052(8) 0.0356(11) Uani 1.000
C C16 0.8212(3) 0.6119(3) -0.06432(9) 0.0533(14) Uani 1.000
C C21 0.3912(3) 0.2353(3) 0.12845(7) 0.0292(10) Uani 1.000
C C22 0.3900(3) 0.3387(3) 0.14823(8) 0.0339(11) Uani 1.000
C C23 0.2808(3) 0.3721(3) 0.16668(8) 0.0355(11) Uani 1.000
C C24 0.1683(3) 0.3020(3) 0.16566(8) 0.0338(11) Uani 1.000
C C25 0.1667(3) 0.1996(3) 0.14565(8) 0.0367(12) Uani 1.000
C C26 0.2785(3) 0.1679(3) 0.12733(8) 0.0357(11) Uani 1.000
C C31 0.6756(3) 0.0789(3) 0.19370(8) 0.0341(11) Uani 1.000
C C32 0.6473(3) 0.1655(3) 0.21837(8) 0.0433(12) Uani 1.000
C C33 0.7156(4) 0.1699(4) 0.24939(10) 0.0553(16) Uani 1.000
C C34 0.8112(4) 0.0882(4) 0.25647(10) 0.0570(16) Uani 1.000
C C35 0.8412(4) 0.0025(3) 0.23256(10) 0.0537(14) Uani 1.000
C C36 0.7748(3) -0.0020(3) 0.20113(9) 0.0433(12) Uani 1.000
C C61 0.6775(3) 0.3337(3) 0.03083(8) 0.0323(11) Uani 1.000
C C62 0.7835(3) 0.4086(3) 0.02694(8) 0.0413(12) Uani 1.000
C C63 0.7969(3) 0.4812(3) -0.00223(8) 0.0413(12) Uani 1.000
C C64 0.7021(3) 0.4801(3) -0.02775(8) 0.0350(11) Uani 1.000
C C65 0.5951(3) 0.4067(3) -0.02416(8) 0.0420(12) Uani 1.000
C C66 0.5834(3) 0.3338(3) 0.00450(8) 0.0377(12) Uani 1.000
H H1 0.473(3) 0.304(2) 0.0698(8) 0.030(8) Uiso 1.000
H H2 0.49258 0.12179 0.09644 0.0385 Uiso 1.000
H H3 0.64551 0.24632 0.14749 0.0362 Uiso 1.000
H H4 0.94084 -0.03620 0.09464 0.0578 Uiso 1.000
H H5A 0.85738 0.21356 0.07175 0.0422 Uiso 1.000
H H5B 0.79998 0.31560 0.09663 0.0422 Uiso 1.000
H H6 0.64031 0.17003 0.05231 0.0397 Uiso 1.000
H H12A -0.11135 0.30392 0.20258 0.0825 Uiso 1.000
H H12B -0.02061 0.18972 0.19741 0.0825 Uiso 1.000
H H12C -0.08165 0.25535 0.16425 0.0825 Uiso 1.000
H H13A 0.50211 0.08010 0.16667 0.0426 Uiso 1.000
H H13B 0.60941 -0.00410 0.14934 0.0426 Uiso 1.000
H H16A 0.81134 0.65636 -0.08607 0.0794 Uiso 1.000
H H16B 0.89431 0.55628 -0.06650 0.0794 Uiso 1.000
H H16C 0.83840 0.66712 -0.04517 0.0794 Uiso 1.000
H H22 0.46583 0.38715 0.14903 0.0407 Uiso 1.000
H H23 0.28182 0.44291 0.18010 0.0423 Uiso 1.000
H H25 0.09043 0.15182 0.14448 0.0437 Uiso 1.000
H H26 0.27738 0.09781 0.11362 0.0430 Uiso 1.000
H H32 0.58053 0.22197 0.21388 0.0523 Uiso 1.000
H H33 0.69611 0.23001 0.26593 0.0666 Uiso 1.000
H H34 0.85656 0.09114 0.27801 0.0684 Uiso 1.000
H H35 0.90752 -0.05401 0.23749 0.0643 Uiso 1.000
H H36 0.79716 -0.06079 0.18445 0.0518 Uiso 1.000
H H62 0.84854 0.41066 0.04454 0.0494 Uiso 1.000
H H63 0.87098 0.53122 -0.00453 0.0494 Uiso 1.000
H H65 0.52922 0.40631 -0.04155 0.0504 Uiso 1.000
H H66 0.50995 0.28279 0.00639 0.0456 Uiso 1.000

loop_
_atom_type_symbol
_atom_type_description
_atom_type_scat_dispersion_real
_atom_type_scat_dispersion_imag
_atom_type_scat_source
O O 0.0106 0.0060 'International Tables Vol C Tables 4.2.6.8 and 6.1.1.4'
N N 0.0061 0.0033 'International Tables Vol C Tables 4.2.6.8 and 6.1.1.4'
H H 0.0000 0.0000 'International Tables Vol C Tables 4.2.6.8 and 6.1.1.4'
C C 0.0033 0.0016 'International Tables Vol C Tables 4.2.6.8 and 6.1.1.4'

loop_
_geom_angle_atom_site_label_1
_geom_angle_atom_site_label_2
_geom_angle_atom_site_label_3
_geom_angle
_geom_angle_publ_flag
C12 O2 C24 116.8(2) no
C16 O6 C64 117.1(2) no
N4 O4 H4 109.00 no
C2 N1 C6 111.7(2) no
O4 N4 C4 111.9(2) no
C6 N1 H1 111.1(18) no
C2 N1 H1 106.3(17) no
N1 C2 C3 109.7(3) no
N1 C2 C21 109.2(3) no
C3 C2 C21 112.9(2) no
C2 C3 C4 108.7(2) no
C2 C3 C13 111.5(3) no
C4 C3 C13 114.1(3) no
N4 C4 C5 126.2(3) no
N4 C4 C3 118.0(3) no
C3 C4 C5 115.6(3) no
C4 C5 C6 107.4(3) no
N1 C6 C5 107.3(2) no
C5 C6 C61 115.7(3) no
N1 C6 C61 110.4(3) no
C3 C13 C31 114.3(3) no
C22 C21 C26 118.0(3) no
C2 C21 C26 121.0(3) no
C2 C21 C22 121.0(3) no
C21 C22 C23 121.2(3) no
C22 C23 C24 120.1(3) no
O2 C24 C23 115.3(3) no
O2 C24 C25 125.0(3) no
C23 C24 C25 119.7(3) no
C24 C25 C26 119.0(3) no
C21 C26 C25 122.1(3) no
C13 C31 C32 119.1(3) no
C13 C31 C36 122.8(3) no
C32 C31 C36 118.1(3) no
C31 C32 C33 120.5(3) no
C32 C33 C34 120.5(4) no
C33 C34 C35 120.1(4) no
C34 C35 C36 120.0(3) no
C31 C36 C35 120.8(3) no
C6 C61 C62 123.1(3) no
C6 C61 C66 119.3(3) no
C62 C61 C66 117.6(3) no
C61 C62 C63 121.5(3) no
C62 C63 C64 119.8(3) no
O6 C64 C65 115.6(3) no
O6 C64 C63 124.8(3) no
C63 C64 C65 119.6(3) no
C64 C65 C66 120.4(3) no
C61 C66 C65 121.2(3) no
N1 C2 H2 108.00 no
C3 C2 H2 108.00 no
C21 C2 H2 108.00 no
C2 C3 H3 107.00 no
C4 C3 H3 107.00 no
C13 C3 H3 107.00 no
C4 C5 H5A 110.00 no
C4 C5 H5B 110.00 no
C6 C5 H5A 110.00 no
C6 C5 H5B 110.00 no
H5A C5 H5B 108.00 no
N1 C6 H6 108.00 no
C5 C6 H6 108.00 no
C61 C6 H6 108.00 no
O2 C12 H12A 110.00 no
O2 C12 H12B 109.00 no
O2 C12 H12C 109.00 no
H12A C12 H12B 109.00 no
H12A C12 H12C 109.00 no
H12B C12 H12C 109.00 no
C3 C13 H13A 109.00 no
C3 C13 H13B 109.00 no
C31 C13 H13A 109.00 no
C31 C13 H13B 109.00 no
H13A C13 H13B 108.00 no
O6 C16 H16A 109.00 no
O6 C16 H16B 109.00 no
O6 C16 H16C 109.00 no
H16A C16 H16B 109.00 no
H16A C16 H16C 110.00 no
H16B C16 H16C 109.00 no
C21 C22 H22 119.00 no
C23 C22 H22 119.00 no
C22 C23 H23 120.00 no
C24 C23 H23 120.00 no
C24 C25 H25 121.00 no
C26 C25 H25 121.00 no
C21 C26 H26 119.00 no
C25 C26 H26 119.00 no
C31 C32 H32 120.00 no
C33 C32 H32 120.00 no
C32 C33 H33 120.00 no
C34 C33 H33 120.00 no
C33 C34 H34 120.00 no
C35 C34 H34 120.00 no
C34 C35 H35 120.00 no
C36 C35 H35 120.00 no
C31 C36 H36 120.00 no
C35 C36 H36 120.00 no
C61 C62 H62 119.00 no
C63 C62 H62 119.00 no
C62 C63 H63 120.00 no
C64 C63 H63 120.00 no
C64 C65 H65 120.00 no
C66 C65 H65 120.00 no
C61 C66 H66 119.00 no
C65 C66 H66 119.00 no

loop_
_geom_bond_atom_site_label_1
_geom_bond_atom_site_label_2
_geom_bond_distance
_geom_bond_publ_flag
O2 C12 1.428(4) no
O2 C24 1.368(4) no
O4 N4 1.419(3) no
O6 C16 1.420(4) no
O6 C64 1.371(4) no
O4 H4 0.8400 no
N1 C6 1.489(4) no
N1 C2 1.486(4) no
N4 C4 1.284(4) no
N1 H1 0.97(3) no
C2 C3 1.544(4) no
C2 C21 1.510(4) no
C3 C13 1.538(5) no
C3 C4 1.505(4) no
C4 C5 1.503(5) no
C5 C6 1.529(4) no
C6 C61 1.518(5) no
C13 C31 1.516(4) no
C21 C22 1.392(5) no
C21 C26 1.383(4) no
C22 C23 1.377(4) no
C23 C24 1.398(4) no
C24 C25 1.387(5) no
C25 C26 1.391(4) no
C31 C36 1.395(5) no
C31 C32 1.391(5) no
C32 C33 1.383(5) no
C33 C34 1.372(6) no
C34 C35 1.368(6) no
C35 C36 1.387(5) no
C61 C66 1.398(4) no
C61 C62 1.384(5) no
C62 C63 1.395(5) no
C63 C64 1.380(4) no
C64 C65 1.381(5) no
C65 C66 1.379(5) no
C2 H2 1.0000 no
C3 H3 1.0000 no
C5 H5A 0.9900 no
C5 H5B 0.9900 no
C6 H6 1.0000 no
C12 H12A 0.9800 no
C12 H12B 0.9800 no
C12 H12C 0.9800 no
C13 H13A 0.9900 no
C13 H13B 0.9900 no
C16 H16A 0.9800 no
C16 H16B 0.9800 no
C16 H16C 0.9800 no
C22 H22 0.9500 no
C23 H23 0.9500 no
C25 H25 0.9500 no
C26 H26 0.9500 no
C32 H32 0.9500 no
C33 H33 0.9500 no
C34 H34 0.9500 no
C35 H35 0.9500 no
C36 H36 0.9500 no
C62 H62 0.9500 no
C63 H63 0.9500 no
C65 H65 0.9500 no
C66 H66 0.9500 no

loop_
_geom_contact_atom_site_label_1
_geom_contact_atom_site_label_2
_geom_contact_distance
_geom_contact_site_symmetry_2
_geom_contact_publ_flag
O2 C13 3.251(4) 7_555 no
O4 N1 2.818(3) 7_645 no
O4 C65 3.334(4) 3_555 no
O2 H13B 2.8700 7_555 no
O2 H33 2.6100 6_455 no
O2 H13A 2.8700 7_555 no
O4 H65 2.4300 3_555 no
O4 H5A 2.2700 . no
O6 H26 2.8100 3_555 no
O6 H1 2.52(3) 5_665 no
N1 O4 2.818(3) 7_655 no
N4 C31 3.266(4) . no
N4 C36 3.307(4) . no
N1 H4 2.0100 7_655 no
N1 H22 2.8700 . no
N4 H13B 2.4400 . no
N4 H36 2.8700 . no
N4 H5B 2.9200 7_645 no
C12 C36 3.583(5) 1_455 no
C12 C31 3.565(5) 1_455 no
C12 C32 3.551(4) 1_455 no
C12 C36 3.547(5) 7_555 no
C12 C33 3.580(5) 1_455 no
C13 O2 3.251(4) 7_545 no
C31 C12 3.565(5) 1_655 no
C31 N4 3.266(4) . no
C32 C12 3.551(4) 1_655 no
C33 C12 3.580(5) 1_655 no
C36 C12 3.583(5) 1_655 no
C36 C12 3.547(5) 7_545 no
C36 N4 3.307(4) . no
C65 O4 3.334(4) 3_455 no
C65 C66 3.532(5) 5_665 no
C65 C65 3.416(5) 5_665 no
C66 C65 3.532(5) 5_665 no
C3 H22 3.0000 . no
C4 H12C 2.9100 1_655 no
C5 H62 2.5900 . no
C6 H4 2.9100 7_655 no
C12 H33 3.0800 6_455 no
C12 H13B 3.0400 7_555 no
C12 H25 2.5200 . no
C16 H26 3.0600 3_555 no
C16 H63 2.5200 . no
C21 H13A 2.5500 . no
C21 H16A 2.9100 5_665 no
C22 H3 2.8200 . no
C22 H4 3.0400 7_655 no
C24 H33 2.7700 6_455 no
C25 H16A 2.8200 5_665 no
C25 H12C 2.7200 . no
C25 H12B 2.7700 . no
C26 H13A 2.9200 . no
C26 H16A 2.7000 5_665 no
C32 H34 3.1000 6_455 no
C32 H3 2.8700 . no
C32 H12A 2.9900 1_655 no
C33 H12A 2.9400 1_655 no
C34 H12B 3.0700 1_655 no
C34 H23 3.0900 4_645 no
C35 H12B 2.8800 1_655 no
C36 H12B 3.0100 1_655 no
C36 H12A 2.7600 7_545 no
C62 H5B 2.8800 . no
C62 H5A 2.8900 . no
C63 H16B 2.7900 . no
C63 H6 3.0600 7_655 no
C63 H16C 2.7000 . no
C65 H16C 2.9000 7_645 no
C66 H1 2.77(3) . no
C66 H16C 2.8000 7_645 no
H1 C66 2.77(3) . no
H1 H66 2.4800 . no
H1 O6 2.52(3) 5_665 no
H1 H4 2.2200 7_655 no
H2 H6 2.3400 . no
H2 H26 2.3200 . no
H2 H16B 2.5200 3_455 no
H3 C22 2.8200 . no
H3 C32 2.8700 . no
H3 H22 2.4300 . no
H4 N1 2.0100 7_645 no
H4 C6 2.9100 7_645 no
H4 C22 3.0400 7_645 no
H4 H1 2.2200 7_645 no
H4 H22 2.4600 7_645 no
H5A O4 2.2700 . no
H5A C62 2.8900 . no
H5A H62 2.4600 . no
H5A H65 2.5000 3_555 no
H5B C62 2.8800 . no
H5B H62 2.3200 . no
H5B N4 2.9200 7_655 no
H6 H2 2.3400 . no
H6 H66 2.5500 . no
H6 C63 3.0600 7_645 no
H12A C32 2.9900 1_455 no
H12A C33 2.9400 1_455 no
H12A C36 2.7600 7_555 no
H12A H36 2.5400 7_555 no
H12B C25 2.7700 . no
H12B C34 3.0700 1_455 no
H12B C35 2.8800 1_455 no
H12B C36 3.0100 1_455 no
H12B H25 2.3700 . no
H12C C4 2.9100 1_455 no
H12C C25 2.7200 . no
H12C H25 2.2500 . no
H13A C21 2.5500 . no
H13A C26 2.9200 . no
H13A H32 2.5500 . no
H13A H34 2.6000 6_455 no
H13A O2 2.8700 7_545 no
H13B N4 2.4400 . no
H13B H36 2.4400 . no
H13B O2 2.8700 7_545 no
H13B C12 3.0400 7_545 no
H16A C21 2.9100 5_665 no
H16A C25 2.8200 5_665 no
H16A C26 2.7000 5_665 no
H16B C63 2.7900 . no
H16B H63 2.4100 . no
H16B H2 2.5200 3_555 no
H16C C63 2.7000 . no
H16C H63 2.2100 . no
H16C C65 2.9000 7_655 no
H16C C66 2.8000 7_655 no
H22 N1 2.8700 . no
H22 C3 3.0000 . no
H22 H3 2.4300 . no
H22 H4 2.4600 7_655 no
H23 C34 3.0900 4_655 no
H25 C12 2.5200 . no
H25 H12B 2.3700 . no
H25 H12C 2.2500 . no
H26 H2 2.3200 . no
H26 O6 2.8100 3_455 no
H26 C16 3.0600 3_455 no
H32 H13A 2.5500 . no
H33 O2 2.6100 6_555 no
H33 C12 3.0800 6_555 no
H33 C24 2.7700 6_555 no
H34 C32 3.1000 6_555 no
H34 H13A 2.6000 6_555 no
H36 N4 2.8700 . no
H36 H13B 2.4400 . no
H36 H12A 2.5400 7_545 no
H62 C5 2.5900 . no
H62 H5A 2.4600 . no
H62 H5B 2.3200 . no
H63 C16 2.5200 . no
H63 H16B 2.4100 . no
H63 H16C 2.2100 . no
H65 O4 2.4300 3_455 no
H65 H5A 2.5000 3_455 no
H66 H1 2.4800 . no
H66 H6 2.5500 . no

loop_
_geom_hbond_atom_site_label_D
_geom_hbond_atom_site_label_H
_geom_hbond_atom_site_label_A
_geom_hbond_site_symmetry_A
_geom_hbond_distance_DH
_geom_hbond_distance_HA
_geom_hbond_distance_DA
_geom_hbond_angle_DHA
_geom_hbond_publ_flag
N1 H1 O6 5_665 0.97(3) 2.52(3) 3.348(3) 144(2) yes
O4 H4 N1 7_645 0.84 2.01 2.818(3) 160 yes
C5 H5A O4 . 0.99 2.27 2.705(4) 105 yes
C65 H65 O4 3_455 0.95 2.43 3.334(4) 158 yes
C12 H12B Cg1 1_455 0.98 2.89 3.314(4) 107 yes
C16 H16A Cg2 5_665 0.98 2.65 3.598(4) 162 yes

loop_
_geom_torsion_atom_site_label_1
_geom_torsion_atom_site_label_2
_geom_torsion_atom_site_label_3
_geom_torsion_atom_site_label_4
_geom_torsion
_geom_torsion_publ_flag
C12 O2 C24 C23 -174.7(3) no
C12 O2 C24 C25 4.3(4) no
C16 O6 C64 C63 8.4(4) no
C16 O6 C64 C65 -171.6(3) no
C6 N1 C2 C3 61.5(3) no
C6 N1 C2 C21 -174.2(2) no
C2 N1 C6 C5 -65.7(3) no
C2 N1 C6 C61 167.5(2) no
O4 N4 C4 C3 179.1(2) no
O4 N4 C4 C5 5.6(4) no
N1 C2 C3 C4 -51.9(3) no
N1 C2 C3 C13 -178.5(2) no
C21 C2 C3 C4 -173.9(3) no
C21 C2 C3 C13 59.5(4) no
N1 C2 C21 C22 -61.0(4) no
N1 C2 C21 C26 120.4(3) no
C3 C2 C21 C22 61.4(4) no
C3 C2 C21 C26 -117.3(3) no
C2 C3 C4 N4 -121.5(3) no
C2 C3 C4 C5 52.7(4) no
C13 C3 C4 N4 3.6(4) no
C13 C3 C4 C5 177.8(3) no
C2 C3 C13 C31 -155.9(3) no
C4 C3 C13 C31 80.5(3) no
N4 C4 C5 C6 116.3(3) no
C3 C4 C5 C6 -57.3(3) no
C4 C5 C6 N1 60.3(3) no
C4 C5 C6 C61 -176.1(3) no
N1 C6 C61 C62 112.1(3) no
N1 C6 C61 C66 -69.4(4) no
C5 C6 C61 C62 -9.9(5) no
C5 C6 C61 C66 168.6(3) no
C3 C13 C31 C32 74.9(4) no
C3 C13 C31 C36 -106.8(4) no
C2 C21 C22 C23 -177.6(3) no
C26 C21 C22 C23 1.2(5) no
C2 C21 C26 C25 177.7(3) no
C22 C21 C26 C25 -1.0(5) no
C21 C22 C23 C24 -0.2(5) no
C22 C23 C24 O2 178.3(3) no
C22 C23 C24 C25 -0.8(5) no
O2 C24 C25 C26 -178.1(3) no
C23 C24 C25 C26 0.9(5) no
C24 C25 C26 C21 0.0(5) no
C13 C31 C32 C33 177.9(3) no
C36 C31 C32 C33 -0.4(5) no
C13 C31 C36 C35 -176.9(3) no
C32 C31 C36 C35 1.4(5) no
C31 C32 C33 C34 -0.7(6) no
C32 C33 C34 C35 1.0(6) no
C33 C34 C35 C36 -0.1(6) no
C34 C35 C36 C31 -1.1(5) no
C6 C61 C62 C63 178.1(3) no
C66 C61 C62 C63 -0.4(5) no
C6 C61 C66 C65 -179.1(3) no
C62 C61 C66 C65 -0.6(5) no
C61 C62 C63 C64 0.8(5) no
C62 C63 C64 O6 179.8(3) no
C62 C63 C64 C65 -0.2(5) no
O6 C64 C65 C66 179.3(3) no
C63 C64 C65 C66 -0.8(5) no
C64 C65 C66 C61 1.2(5) no
